data_4074259
loop_
_publ_author_name
'Ma, Liping'
'Zhang, Jie'
'Zhang, Zhengxing'
'Cai, Ruifang'
'Chen, Zhenxia'
'Zhou, Xigeng'

_publ_section_title
;
 Reactivity of Organolanthanide Derivatives Containing
 theo-Aminothiophenolate Ligand toward Carbodiimide
;
_journal_issue 19
_journal_name_full Organometallics
_journal_page_first 4571
_journal_paper_doi 10.1021/om060491h
_journal_volume 25
_journal_year 2006
_chemical_formula_sum 'C26 H40 N6 S2'
_chemical_formula_weight 500.76
_chemical_name_systematic
; 
 ? 
;
_space_group_IT_number 14
_symmetry_cell_setting monoclinic
_symmetry_space_group_name_Hall '-P 2ybc'
_symmetry_space_group_name_H-M 'P 1 21/c 1'
_atom_sites_solution_hydrogens geom
_atom_sites_solution_primary direct
_atom_sites_solution_secondary difmap
_audit_creation_method SHELXL-97
_cell_angle_alpha 90.00
_cell_angle_beta 100.784(2)
_cell_angle_gamma 90.00
_cell_formula_units_Z 4
_cell_length_a 8.8220(11)
_cell_length_b 16.951(2)
_cell_length_c 19.423(2)
_cell_measurement_reflns_used 2724
_cell_measurement_temperature 273(2)
_cell_measurement_theta_max 21.34
_cell_measurement_theta_min 2.35
_cell_volume 2853.3(6)
_computing_cell_refinement 'Bruker SMART'
_computing_data_collection 'Bruker SMART'
_computing_data_reduction 'Bruker SAINT'
_computing_molecular_graphics 'Bruker SHELXTL'
_computing_publication_material 'Bruker SHELXTL'
_computing_structure_refinement 'SHELXL-97 (Sheldrick, 1997)'
_computing_structure_solution 'SHELXS-97 (Sheldrick, 1990)'
_diffrn_ambient_temperature 273(2)
_diffrn_measured_fraction_theta_full 0.998
_diffrn_measured_fraction_theta_max 0.998
_diffrn_measurement_device_type 'CCD area detector'
_diffrn_measurement_method 'phi and omega scans'
_diffrn_radiation_monochromator graphite
_diffrn_radiation_source 'fine-focus sealed tube'
_diffrn_radiation_type MoK\a
_diffrn_radiation_wavelength 0.71073
_diffrn_reflns_av_R_equivalents 0.0288
_diffrn_reflns_av_sigmaI/netI 0.0509
_diffrn_reflns_limit_h_max 10
_diffrn_reflns_limit_h_min -9
_diffrn_reflns_limit_k_max 20
_diffrn_reflns_limit_k_min -19
_diffrn_reflns_limit_l_max 21
_diffrn_reflns_limit_l_min -23
_diffrn_reflns_number 12722
_diffrn_reflns_theta_full 25.01
_diffrn_reflns_theta_max 25.01
_diffrn_reflns_theta_min 2.13
_diffrn_standards_decay_% 2.24
_exptl_absorpt_coefficient_mu 0.211
_exptl_absorpt_correction_T_max 0.9833
_exptl_absorpt_correction_T_min 0.9690
_exptl_absorpt_correction_type multi-scan
_exptl_absorpt_process_details sadabs
_exptl_crystal_density_diffrn 1.166
_exptl_crystal_density_meas 0
_exptl_crystal_density_method 'not measured'
_exptl_crystal_F_000 1080
_exptl_crystal_size_max 0.15
_exptl_crystal_size_mid 0.10
_exptl_crystal_size_min 0.08
_refine_diff_density_max 0.434
_refine_diff_density_min -0.362
_refine_diff_density_rms 0.040
_refine_ls_extinction_method none
_refine_ls_goodness_of_fit_ref 1.034
_refine_ls_hydrogen_treatment constr
_refine_ls_matrix_type full
_refine_ls_number_parameters 307
_refine_ls_number_reflns 5030
_refine_ls_number_restraints 0
_refine_ls_restrained_S_all 1.034
_refine_ls_R_factor_all 0.0834
_refine_ls_R_factor_gt 0.0524
_refine_ls_shift/su_max 0.000
_refine_ls_shift/su_mean 0.000
_refine_ls_structure_factor_coef Fsqd
_refine_ls_weighting_details 'calc w=1/[\s^2^(Fo^2^)+(0.0598P)^2^+1.3727P] where P=(Fo^2^+2Fc^2^)/3'
_refine_ls_weighting_scheme calc
_refine_ls_wR_factor_gt 0.1332
_refine_ls_wR_factor_ref 0.1528
_reflns_number_gt 3370
_reflns_number_total 5030
_reflns_threshold_expression >2sigma(I)
_cod_data_source_file om060491hsi20060717_023043.cif
_cod_data_source_block 51124c
_cod_depositor_comments
;
The following automatic conversions were performed:

'_symmetry_cell_setting' value 'Monoclinic' changed to 'monoclinic'
according to /home/saulius/struct/CIF-dictionaries/cif_core.dic
dictionary named 'cif_core.dic' version 2.4.1 from 2010-06-29.

Automatic conversion script
Id: cif_fix_values 1715 2011-07-08 13:25:40Z adriana 
;
_cod_original_cell_volume 2853.1(6)
_cod_original_sg_symbol_H-M P2(1)/c
_cod_database_code 4074259

loop_
_symmetry_equiv_pos_as_xyz
'x, y, z'
'-x, y+1/2, -z+1/2'
'-x, -y, -z'
'x, -y-1/2, z-1/2'

loop_
_atom_site_label
_atom_site_type_symbol
_atom_site_fract_x
_atom_site_fract_y
_atom_site_fract_z
_atom_site_U_iso_or_equiv
_atom_site_adp_type
_atom_site_occupancy
_atom_site_symmetry_multiplicity
_atom_site_calc_flag
_atom_site_refinement_flags
S1 S -0.04289(8) 0.72513(5) 0.31610(4) 0.0683(3) Uani 1 1 d .
S2 S 0.15796(9) 0.67931(5) 0.29735(5) 0.0721(3) Uani 1 1 d .
C1 C -0.0114(4) 1.0346(2) 0.3642(2) 0.0850(10) Uani 1 1 d .
H1A H 0.0129 1.0102 0.3230 0.127 Uiso 1 1 calc R
H1B H 0.0662 1.0211 0.4041 0.127 Uiso 1 1 calc R
H1C H -0.0146 1.0908 0.3583 0.127 Uiso 1 1 calc R
C2 C -0.2115(4) 1.0406(2) 0.43981(19) 0.0900(11) Uani 1 1 d .
H2A H -0.3108 1.0207 0.4448 0.135 Uiso 1 1 calc R
H2B H -0.2162 1.0970 0.4354 0.135 Uiso 1 1 calc R
H2C H -0.1364 1.0265 0.4804 0.135 Uiso 1 1 calc R
C3 C -0.1665(3) 1.00564(16) 0.37568(15) 0.0608(8) Uani 1 1 d .
H3A H -0.2441 1.0212 0.3350 0.073 Uiso 1 1 calc R
C4 C -0.6186(4) 0.8694(3) 0.4000(2) 0.1082(14) Uani 1 1 d .
H4A H -0.5425 0.8473 0.4368 0.162 Uiso 1 1 calc R
H4B H -0.7152 0.8426 0.3984 0.162 Uiso 1 1 calc R
H4C H -0.6313 0.9245 0.4089 0.162 Uiso 1 1 calc R
C5 C -0.6840(4) 0.8929(3) 0.2704(2) 0.1046(14) Uani 1 1 d .
H5A H -0.6478 0.8853 0.2273 0.157 Uiso 1 1 calc R
H5B H -0.6973 0.9483 0.2779 0.157 Uiso 1 1 calc R
H5C H -0.7809 0.8663 0.2681 0.157 Uiso 1 1 calc R
C6 C -0.5666(3) 0.8595(2) 0.33082(19) 0.0726(9) Uani 1 1 d .
H6A H -0.5545 0.8030 0.3225 0.087 Uiso 1 1 calc R
C7 C -0.2832(3) 0.86918(17) 0.36716(15) 0.0567(7) Uani 1 1 d .
C8 C -0.1379(3) 0.77203(15) 0.43331(17) 0.0561(7) Uani 1 1 d .
C9 C -0.1239(4) 0.78112(19) 0.50490(19) 0.0729(9) Uani 1 1 d .
H9A H -0.2003 0.8080 0.5225 0.088 Uiso 1 1 calc R
C10 C 0.0013(5) 0.7511(2) 0.55094(19) 0.0821(10) Uani 1 1 d .
H10A H 0.0080 0.7570 0.5990 0.098 Uiso 1 1 calc R
C11 C 0.1152(4) 0.7127(2) 0.5254(2) 0.0800(10) Uani 1 1 d .
H11A H 0.1993 0.6922 0.5564 0.096 Uiso 1 1 calc R
C12 C 0.1071(4) 0.70404(19) 0.45494(19) 0.0724(9) Uani 1 1 d .
H12A H 0.1854 0.6780 0.4381 0.087 Uiso 1 1 calc R
C13 C -0.0186(3) 0.73420(16) 0.40842(16) 0.0569(7) Uani 1 1 d .
C14 C 0.1552(3) 0.57699(17) 0.31931(15) 0.0553(7) Uani 1 1 d .
C15 C 0.0345(4) 0.54170(19) 0.34461(18) 0.0713(9) Uani 1 1 d .
H15A H -0.0481 0.5723 0.3524 0.086 Uiso 1 1 calc R
C16 C 0.0360(4) 0.4628(2) 0.35808(18) 0.0756(9) Uani 1 1 d .
H16A H -0.0447 0.4397 0.3756 0.091 Uiso 1 1 calc R
C17 C 0.1567(4) 0.41762(19) 0.34576(17) 0.0725(9) Uani 1 1 d .
H17A H 0.1574 0.3636 0.3543 0.087 Uiso 1 1 calc R
C18 C 0.2774(3) 0.45193(18) 0.32072(15) 0.0618(8) Uani 1 1 d .
H18A H 0.3582 0.4204 0.3122 0.074 Uiso 1 1 calc R
C19 C 0.2809(3) 0.53258(16) 0.30786(13) 0.0502(6) Uani 1 1 d .
C20 C 0.4902(3) 0.61926(17) 0.30326(14) 0.0509(7) Uani 1 1 d .
C21 C 0.5337(4) 0.6604(2) 0.18643(16) 0.0695(9) Uani 1 1 d .
H21A H 0.4436 0.6262 0.1725 0.083 Uiso 1 1 calc R
C22 C 0.6568(9) 0.6272(5) 0.1579(3) 0.211(4) Uani 1 1 d .
H22A H 0.6292 0.6265 0.1077 0.316 Uiso 1 1 calc R
H22B H 0.6760 0.5743 0.1749 0.316 Uiso 1 1 calc R
H22C H 0.7481 0.6584 0.1719 0.316 Uiso 1 1 calc R
C23 C 0.4937(11) 0.7357(4) 0.1581(3) 0.259(5) Uani 1 1 d .
H23A H 0.4700 0.7323 0.1079 0.388 Uiso 1 1 calc R
H23B H 0.5787 0.7712 0.1719 0.388 Uiso 1 1 calc R
H23C H 0.4052 0.7549 0.1751 0.388 Uiso 1 1 calc R
C24 C 0.5362(3) 0.58961(18) 0.43108(15) 0.0611(8) Uani 1 1 d .
H24A H 0.4443 0.5561 0.4256 0.073 Uiso 1 1 calc R
C25 C 0.6762(5) 0.5376(2) 0.4351(2) 0.0983(12) Uani 1 1 d .
H25A H 0.6677 0.5076 0.3926 0.147 Uiso 1 1 calc R
H25B H 0.6826 0.5022 0.4742 0.147 Uiso 1 1 calc R
H25C H 0.7673 0.5697 0.4412 0.147 Uiso 1 1 calc R
C26 C 0.5444(4) 0.6387(2) 0.49668(15) 0.0820(10) Uani 1 1 d .
H26A H 0.4532 0.6706 0.4926 0.123 Uiso 1 1 calc R
H26B H 0.6336 0.6722 0.5025 0.123 Uiso 1 1 calc R
H26C H 0.5515 0.6045 0.5366 0.123 Uiso 1 1 calc R
N1 N -0.1624(3) 0.92018(13) 0.37866(14) 0.0684(7) Uani 1 1 d .
H1D H -0.0722 0.8992 0.3890 0.082 Uiso 1 1 calc R
N2 N -0.4194(2) 0.89810(15) 0.33166(13) 0.0658(7) Uani 1 1 d .
H2D H -0.4182 0.9413 0.3086 0.079 Uiso 1 1 calc R
N3 N -0.2723(2) 0.79583(14) 0.38647(14) 0.0614(6) Uani 1 1 d .
N4 N 0.3980(2) 0.56407(14) 0.27566(11) 0.0535(6) Uani 1 1 d .
N5 N 0.5681(3) 0.66171(16) 0.26171(12) 0.0683(7) Uani 1 1 d .
H5D H 0.6427 0.6912 0.2818 0.082 Uiso 1 1 calc R
N6 N 0.5205(3) 0.64288(15) 0.37153(12) 0.0602(6) Uani 1 1 d .
H6B H 0.5310 0.6926 0.3799 0.072 Uiso 1 1 calc R

loop_
_atom_site_aniso_label
_atom_site_aniso_U_11
_atom_site_aniso_U_22
_atom_site_aniso_U_33
_atom_site_aniso_U_23
_atom_site_aniso_U_13
_atom_site_aniso_U_12
S1 0.0451(4) 0.0831(6) 0.0759(5) -0.0035(4) 0.0095(4) 0.0022(4)
S2 0.0560(5) 0.0621(5) 0.1059(7) -0.0002(4) 0.0352(4) -0.0059(4)
C1 0.080(2) 0.081(2) 0.091(3) 0.021(2) 0.0081(19) -0.0181(19)
C2 0.099(3) 0.091(3) 0.077(2) -0.008(2) 0.007(2) 0.008(2)
C3 0.0670(19) 0.0542(17) 0.0567(18) 0.0117(14) -0.0005(14) 0.0027(14)
C4 0.077(2) 0.127(4) 0.131(4) 0.000(3) 0.046(2) 0.000(2)
C5 0.054(2) 0.107(3) 0.141(4) -0.006(3) -0.013(2) 0.009(2)
C6 0.0454(16) 0.069(2) 0.102(3) -0.0100(18) 0.0117(17) -0.0002(15)
C7 0.0440(15) 0.0578(18) 0.0699(19) -0.0064(15) 0.0150(13) 0.0011(13)
C8 0.0481(15) 0.0409(15) 0.080(2) -0.0040(14) 0.0131(14) -0.0079(12)
C9 0.073(2) 0.065(2) 0.085(3) -0.0104(18) 0.0252(19) -0.0106(17)
C10 0.099(3) 0.076(2) 0.069(2) -0.0027(18) 0.010(2) -0.024(2)
C11 0.077(2) 0.072(2) 0.082(3) 0.0050(19) -0.0097(19) -0.0023(18)
C12 0.0570(18) 0.068(2) 0.087(3) -0.0074(18) 0.0002(17) 0.0056(15)
C13 0.0436(15) 0.0507(16) 0.0745(19) -0.0010(14) 0.0057(13) -0.0033(12)
C14 0.0498(15) 0.0603(17) 0.0597(17) -0.0066(14) 0.0204(13) -0.0129(13)
C15 0.0596(18) 0.071(2) 0.091(2) -0.0081(18) 0.0328(17) -0.0163(16)
C16 0.065(2) 0.080(2) 0.087(2) -0.0025(19) 0.0288(17) -0.0258(18)
C17 0.080(2) 0.0619(19) 0.077(2) 0.0047(16) 0.0178(18) -0.0209(18)
C18 0.0615(17) 0.0636(19) 0.0625(19) -0.0036(15) 0.0170(14) -0.0075(15)
C19 0.0486(15) 0.0598(17) 0.0425(14) -0.0071(13) 0.0093(12) -0.0145(13)
C20 0.0404(14) 0.0664(17) 0.0454(16) 0.0012(13) 0.0070(11) -0.0059(13)
C21 0.0641(18) 0.093(2) 0.0545(18) 0.0045(17) 0.0190(15) -0.0273(17)
C22 0.274(8) 0.275(8) 0.099(4) 0.013(5) 0.079(5) 0.155(7)
C23 0.473(14) 0.212(7) 0.088(4) 0.043(4) 0.046(6) 0.223(8)
C24 0.0549(16) 0.076(2) 0.0527(17) 0.0057(15) 0.0099(13) -0.0134(15)
C25 0.096(3) 0.107(3) 0.096(3) 0.031(2) 0.028(2) 0.024(2)
C26 0.079(2) 0.118(3) 0.0452(17) -0.0071(18) 0.0022(15) -0.015(2)
N1 0.0467(13) 0.0521(14) 0.102(2) 0.0041(13) 0.0027(13) -0.0011(11)
N2 0.0426(13) 0.0710(16) 0.0824(18) 0.0050(14) 0.0079(12) 0.0031(12)
N3 0.0412(12) 0.0510(14) 0.0915(19) -0.0046(13) 0.0112(12) -0.0008(10)
N4 0.0476(12) 0.0653(14) 0.0510(13) -0.0049(11) 0.0182(10) -0.0121(11)
N5 0.0512(14) 0.102(2) 0.0514(14) 0.0022(13) 0.0092(11) -0.0329(13)
N6 0.0656(15) 0.0656(15) 0.0472(14) -0.0001(12) 0.0046(11) -0.0122(12)

loop_
_atom_type_symbol
_atom_type_description
_atom_type_scat_dispersion_real
_atom_type_scat_dispersion_imag
_atom_type_scat_source
C C 0.0033 0.0016 'International Tables Vol C Tables 4.2.6.8 and 6.1.1.4'
H H 0.0000 0.0000 'International Tables Vol C Tables 4.2.6.8 and 6.1.1.4'
N N 0.0061 0.0033 'International Tables Vol C Tables 4.2.6.8 and 6.1.1.4'
S S 0.1246 0.1234 'International Tables Vol C Tables 4.2.6.8 and 6.1.1.4'

loop_
_geom_angle_atom_site_label_1
_geom_angle_atom_site_label_2
_geom_angle_atom_site_label_3
_geom_angle
C13 S1 S2 105.69(10)
C14 S2 S1 106.08(10)
N1 C3 C2 111.7(3)
N1 C3 C1 108.3(3)
C2 C3 C1 112.5(3)
N2 C6 C4 111.1(3)
N2 C6 C5 108.6(3)
C4 C6 C5 111.6(3)
N3 C7 N1 123.3(3)
N3 C7 N2 120.2(3)
N1 C7 N2 116.5(3)
C9 C8 C13 118.0(3)
C9 C8 N3 121.5(3)
C13 C8 N3 120.4(3)
C8 C9 C10 121.4(3)
C11 C10 C9 119.6(3)
C12 C11 C10 120.7(3)
C11 C12 C13 119.9(3)
C12 C13 C8 120.4(3)
C12 C13 S1 123.8(2)
C8 C13 S1 115.8(2)
C15 C14 C19 120.7(3)
C15 C14 S2 123.3(2)
C19 C14 S2 116.1(2)
C16 C15 C14 120.7(3)
C15 C16 C17 119.7(3)
C16 C17 C18 120.2(3)
C17 C18 C19 121.5(3)
C18 C19 C14 117.2(2)
C18 C19 N4 119.7(3)
C14 C19 N4 122.6(2)
N4 C20 N5 119.1(2)
N4 C20 N6 127.7(2)
N5 C20 N6 113.2(2)
C23 C21 C22 111.1(5)
C23 C21 N5 111.9(4)
C22 C21 N5 111.8(3)
N6 C24 C25 111.1(3)
N6 C24 C26 108.1(3)
C25 C24 C26 111.6(3)
C7 N1 C3 128.1(2)
C7 N2 C6 123.2(3)
C7 N3 C8 117.9(2)
C20 N4 C19 123.3(2)
C20 N5 C21 124.2(2)
C20 N6 C24 124.3(2)

loop_
_geom_bond_atom_site_label_1
_geom_bond_atom_site_label_2
_geom_bond_distance
S1 C13 1.772(3)
S1 S2 2.0290(11)
S2 C14 1.787(3)
C1 C3 1.509(4)
C2 C3 1.498(4)
C3 N1 1.450(3)
C4 C6 1.508(5)
C5 C6 1.521(5)
C6 N2 1.452(4)
C7 N3 1.297(4)
C7 N1 1.358(3)
C7 N2 1.360(3)
C8 C9 1.381(4)
C8 C13 1.394(4)
C8 N3 1.411(4)
C9 C10 1.381(5)
C10 C11 1.366(5)
C11 C12 1.365(5)
C12 C13 1.390(4)
C14 C15 1.388(4)
C14 C19 1.393(4)
C15 C16 1.363(4)
C16 C17 1.368(5)
C17 C18 1.379(4)
C18 C19 1.391(4)
C19 N4 1.409(3)
C20 N4 1.289(3)
C20 N5 1.360(3)
C20 N6 1.363(3)
C21 C23 1.409(6)
C21 C22 1.424(6)
C21 N5 1.437(4)
C24 N6 1.453(4)
C24 C25 1.508(4)
C24 C26 1.512(4)

loop_
_geom_hbond_atom_site_label_D
_geom_hbond_atom_site_label_H
_geom_hbond_atom_site_label_A
_geom_hbond_distance_DH
_geom_hbond_distance_HA
_geom_hbond_distance_DA
_geom_hbond_angle_DHA
_geom_hbond_site_symmetry_A
N6 H6B N3 0.86 2.45 3.154(3) 139.4 1_655
N5 H5D S1 0.86 2.79 3.563(2) 150.6 1_655
N5 H5D N3 0.86 2.70 3.427(3) 143.7 1_655
N2 H2D N4 0.86 2.67 3.527(3) 172.2 2

loop_
_cod_related_entry_id
_cod_related_entry_database
_cod_related_entry_code
1 ChemSpider 21158345
